data_7105801
loop_
_publ_author_name
'Julia Strautmann'
'Stephan Walleck'
'Hartmut Bogge'
'Anja Stammler'
'Thorsten Glaser'

_publ_section_title
;
 A Taylor-made Ligand to Mimic the Active Site of Diiron Enyzmes: An
 Air-oxidized High-Valent FeIII h.s.(\"i-O)2 FeIV h.s Species
;
_journal_name_full Chem.Commun.
_journal_page_first 695
_journal_paper_doi 10.1039/c0cc03098h
_journal_volume 47
_journal_year 2011
_chemical_formula_moiety 'C20 H38 Fe2 N4 O11 S2 , 3(C2 H6 S O)'
_chemical_formula_sum 'C26 H56 Fe2 N4 O14 S5'
_chemical_formula_weight 920.75
_space_group_IT_number 14
_symmetry_cell_setting monoclinic
_symmetry_space_group_name_Hall '-P 2yn'
_symmetry_space_group_name_H-M 'P 1 21/n 1'
_atom_sites_solution_hydrogens geom
_atom_sites_solution_primary direct
_atom_sites_solution_secondary difmap
_audit_creation_method SHELXL-97
_cell_angle_alpha 90.00
_cell_angle_beta 94.854(5)
_cell_angle_gamma 90.00
_cell_formula_units_Z 4
_cell_length_a 14.145(4)
_cell_length_b 15.116(4)
_cell_length_c 19.598(5)
_cell_measurement_reflns_used 4756
_cell_measurement_temperature 183(2)
_cell_measurement_theta_max 26.51
_cell_measurement_theta_min 2.19
_cell_volume 4175.3(19)
_computing_cell_refinement 'SAINT (Bruker AXS, 2001)'
_computing_data_collection 'SMART (Bruker AXS, 2001)'
_computing_data_reduction 'SAINT (Bruker AXS, 2001)'
_computing_molecular_graphics 'DIAMOND 2.1 (Crystal Impact, 2001)'
_computing_publication_material 'SHELXL-97 (Sheldrick, 1997)'
_computing_structure_refinement 'SHELXL-97 (Sheldrick, 1997)'
_computing_structure_solution 'SHELXS-97 (Sheldrick, 1997)'
_diffrn_ambient_temperature 183(2)
_diffrn_measured_fraction_theta_full 0.995
_diffrn_measured_fraction_theta_max 0.995
_diffrn_measurement_device_type 'Bruker AXS SMART 1K'
_diffrn_measurement_method omega-scan
_diffrn_radiation_monochromator graphite
_diffrn_radiation_source 'fine-focus sealed tube'
_diffrn_radiation_type MoK\a
_diffrn_radiation_wavelength 0.71073
_diffrn_reflns_av_R_equivalents 0.0527
_diffrn_reflns_av_sigmaI/netI 0.0661
_diffrn_reflns_limit_h_max 10
_diffrn_reflns_limit_h_min -16
_diffrn_reflns_limit_k_max 16
_diffrn_reflns_limit_k_min -17
_diffrn_reflns_limit_l_max 23
_diffrn_reflns_limit_l_min -23
_diffrn_reflns_number 20015
_diffrn_reflns_theta_full 25.00
_diffrn_reflns_theta_max 25.00
_diffrn_reflns_theta_min 1.70
_diffrn_standards_decay_% 0
_diffrn_standards_interval_count 0
_diffrn_standards_interval_time 0
_diffrn_standards_number 0
_exptl_absorpt_coefficient_mu 1.007
_exptl_absorpt_correction_T_max 0.9060
_exptl_absorpt_correction_T_min 0.8719
_exptl_absorpt_correction_type multi-scan
_exptl_absorpt_process_details 'SADABS 2.10 (Bruker AXS, 2003)'
_exptl_crystal_colour orange
_exptl_crystal_density_diffrn 1.465
_exptl_crystal_density_method 'not measured'
_exptl_crystal_description cubes
_exptl_crystal_F_000 1936
_exptl_crystal_size_max 0.14
_exptl_crystal_size_mid 0.11
_exptl_crystal_size_min 0.10
_refine_diff_density_max 1.001
_refine_diff_density_min -0.687
_refine_diff_density_rms 0.110
_refine_ls_extinction_method none
_refine_ls_goodness_of_fit_ref 1.059
_refine_ls_hydrogen_treatment noref
_refine_ls_matrix_type full
_refine_ls_number_parameters 521
_refine_ls_number_reflns 7313
_refine_ls_number_restraints 73
_refine_ls_restrained_S_all 1.080
_refine_ls_R_factor_all 0.0978
_refine_ls_R_factor_gt 0.0609
_refine_ls_shift/su_max 0.049
_refine_ls_shift/su_mean 0.001
_refine_ls_structure_factor_coef Fsqd
_refine_ls_weighting_details 'calc w=1/[\s^2^(Fo^2^)+(0.0870P)^2^+3.2406P] where P=(Fo^2^+2Fc^2^)/3'
_refine_ls_weighting_scheme calc
_refine_ls_wR_factor_gt 0.1429
_refine_ls_wR_factor_ref 0.1648
_reflns_number_gt 4926
_reflns_number_total 7313
_reflns_threshold_expression >2sigma(I)
_cod_data_source_file C0CC03098H.TXT
_cod_data_source_block gl1731
_cod_depositor_comments
;
The following automatic conversions were performed:

data name '_atom_site_symetry_multiplicity' was replaced with
'_atom_site_symmetry_multiplicity' as specified in the replacement
file 'data/replacement-values/replacement_tags.lst'.

Automatic conversion script
Id: cif_correct_tags 9268 2022-04-12 08:56:07Z antanas 
;
_cod_original_cell_volume 4175.4(19)
_cod_original_sg_symbol_H-M P2(1)/n
_cod_database_code 7105801

loop_
_symmetry_equiv_pos_as_xyz
'x, y, z'
'-x+1/2, y+1/2, -z+1/2'
'-x, -y, -z'
'x-1/2, -y-1/2, z-1/2'

loop_
_atom_site_label
_atom_site_type_symbol
_atom_site_fract_x
_atom_site_fract_y
_atom_site_fract_z
_atom_site_U_iso_or_equiv
_atom_site_adp_type
_atom_site_occupancy
_atom_site_symmetry_multiplicity
_atom_site_calc_flag
_atom_site_refinement_flags
_atom_site_disorder_assembly
_atom_site_disorder_group
Fe1 Fe 0.43132(5) 0.80239(4) 0.82686(3) 0.01854(19) Uani 1 1 d . . .
Fe2 Fe 0.58452(5) 0.80374(4) 0.69303(3) 0.01877(19) Uani 1 1 d . A .
O1 O 0.3165(2) 0.8666(2) 0.78206(17) 0.0263(8) Uani 1 1 d . . .
O2 O 0.5047(2) 0.7380(2) 0.90517(16) 0.0233(8) Uani 1 1 d . . .
O3 O 0.5072(2) 0.8184(2) 0.75974(17) 0.0261(8) Uani 1 1 d . . .
O6 O 0.1910(3) 0.9504(2) 0.80329(19) 0.0344(9) Uani 1 1 d . . .
O26 O 0.5115(3) 0.7058(3) 1.01727(19) 0.0436(10) Uani 1 1 d . . .
O41 O 0.7065(2) 0.8512(2) 0.73972(17) 0.0258(8) Uani 1 1 d . . .
O42 O 0.5006(2) 0.7600(2) 0.61142(17) 0.0243(8) Uani 1 1 d . . .
O46 O 0.8310(3) 0.9353(2) 0.7190(2) 0.0359(9) Uani 1 1 d . . .
O66 O 0.4864(3) 0.7371(3) 0.49805(18) 0.0372(9) Uani 1 1 d . . .
N1 N 0.3879(3) 0.6688(2) 0.7876(2) 0.0222(9) Uani 1 1 d . . .
N2 N 0.3167(3) 0.7755(2) 0.8976(2) 0.0214(9) Uani 1 1 d . . .
N41 N 0.6118(3) 0.6626(2) 0.7198(2) 0.0231(9) Uani 1 1 d . . .
N42 N 0.6919(3) 0.7755(2) 0.6177(2) 0.0201(9) Uani 1 1 d . . .
S81 S 0.46958(11) 1.00696(8) 0.85265(7) 0.0326(4) Uani 1 1 d D . .
O81 O 0.4643(3) 0.9153(2) 0.88611(17) 0.0286(8) Uani 1 1 d D . .
C81 C 0.4835(5) 1.0796(4) 0.9255(3) 0.0509(18) Uani 1 1 d D . .
H81A H 0.4238 1.0824 0.9474 0.076 Uiso 1 1 calc R . .
H81B H 0.5003 1.1390 0.9104 0.076 Uiso 1 1 calc R . .
H81C H 0.5339 1.0571 0.9583 0.076 Uiso 1 1 calc R . .
C82 C 0.5852(4) 1.0159(4) 0.8253(3) 0.0436(16) Uani 1 1 d D . .
H82A H 0.5901 0.9790 0.7847 0.065 Uiso 1 1 calc R . .
H82B H 0.6316 0.9961 0.8621 0.065 Uiso 1 1 calc R . .
H82C H 0.5979 1.0777 0.8141 0.065 Uiso 1 1 calc R . .
S82 S 0.48759(11) 0.96787(9) 0.60794(7) 0.0273(4) Uani 0.90 1 d PD A 1
O82 O 0.5726(3) 0.9309(2) 0.64991(18) 0.0320(9) Uani 1 1 d D . .
C83 C 0.4083(5) 1.0034(5) 0.6682(3) 0.062(2) Uani 1 1 d . . .
H83A H 0.3785 0.9516 0.6876 0.093 Uiso 0.90 1 d PR A 1
H83B H 0.4435 1.0367 0.7050 0.093 Uiso 0.90 1 d PR A 1
H83C H 0.3592 1.0413 0.6452 0.093 Uiso 0.90 1 d PR A 1
H83D H 0.3958 0.9698 0.7080 0.093 Uiso 0.10 1 d PR A 2
H83E H 0.3797 0.9744 0.6280 0.093 Uiso 0.10 1 d PR A 2
H83F H 0.3821 1.0616 0.6714 0.093 Uiso 0.10 1 d PR A 2
C84 C 0.5262(6) 1.0756(4) 0.5847(4) 0.064(2) Uani 1 1 d . . .
H84A H 0.5725 1.0704 0.5505 0.096 Uiso 0.90 1 d PR A 1
H84B H 0.4714 1.1099 0.5655 0.096 Uiso 0.90 1 d PR A 1
H84C H 0.5555 1.1055 0.6254 0.096 Uiso 0.90 1 d PR A 1
H84D H 0.5889 1.0879 0.5719 0.096 Uiso 0.10 1 d PR A 2
H84E H 0.4939 1.1302 0.5920 0.096 Uiso 0.10 1 d PR A 2
H84F H 0.4916 1.0430 0.5487 0.096 Uiso 0.10 1 d PR A 2
S82B S 0.5347(13) 1.0116(10) 0.6635(9) 0.055(5) Uiso 0.10 1 d PD A 2
C1 C 0.4670(4) 0.6023(3) 0.7818(3) 0.0263(12) Uani 1 1 d . . .
H1A H 0.4385 0.5427 0.7838 0.032 Uiso 1 1 calc R . .
H1B H 0.5115 0.6088 0.8233 0.032 Uiso 1 1 calc R . .
C2 C 0.3303(4) 0.6302(3) 0.8409(3) 0.0264(11) Uani 1 1 d . . .
H2A H 0.3735 0.6072 0.8792 0.032 Uiso 1 1 calc R . .
H2B H 0.2926 0.5800 0.8209 0.032 Uiso 1 1 calc R . .
C3 C 0.2643(4) 0.6980(3) 0.8680(3) 0.0266(11) Uani 1 1 d . . .
H3A H 0.2182 0.7178 0.8303 0.032 Uiso 1 1 calc R . .
H3B H 0.2284 0.6703 0.9036 0.032 Uiso 1 1 calc R . .
C4 C 0.3292(4) 0.6765(3) 0.7217(3) 0.0332(13) Uani 1 1 d . . .
H4A H 0.3107 0.6174 0.7050 0.050 Uiso 1 1 calc R . .
H4B H 0.3659 0.7060 0.6880 0.050 Uiso 1 1 calc R . .
H4C H 0.2723 0.7113 0.7283 0.050 Uiso 1 1 calc R . .
C5 C 0.2562(4) 0.8556(3) 0.8930(3) 0.0258(11) Uani 1 1 d . . .
H5A H 0.2822 0.9002 0.9265 0.031 Uiso 1 1 calc R . .
H5B H 0.1913 0.8402 0.9043 0.031 Uiso 1 1 calc R . .
C6 C 0.2524(3) 0.8944(3) 0.8201(3) 0.0242(11) Uani 1 1 d . . .
C25 C 0.3646(4) 0.7586(3) 0.9661(3) 0.0284(12) Uani 1 1 d . . .
H25A H 0.3304 0.7110 0.9885 0.034 Uiso 1 1 calc R . .
H25B H 0.3615 0.8127 0.9943 0.034 Uiso 1 1 calc R . .
C26 C 0.4688(4) 0.7315(3) 0.9635(3) 0.0263(12) Uani 1 1 d . . .
C41 C 0.5262(4) 0.6036(3) 0.7200(3) 0.0253(11) Uani 1 1 d . . .
H41A H 0.5479 0.5423 0.7129 0.030 Uiso 1 1 calc R . .
H41B H 0.4831 0.6194 0.6795 0.030 Uiso 1 1 calc R . .
C42 C 0.6664(4) 0.6259(3) 0.6639(3) 0.0249(11) Uani 1 1 d . . .
H42A H 0.6216 0.6101 0.6242 0.030 Uiso 1 1 calc R . .
H42B H 0.6993 0.5711 0.6803 0.030 Uiso 1 1 calc R . .
C43 C 0.7387(4) 0.6908(3) 0.6410(3) 0.0250(11) Uani 1 1 d . . .
H43A H 0.7870 0.7029 0.6794 0.030 Uiso 1 1 calc R . .
H43B H 0.7713 0.6648 0.6030 0.030 Uiso 1 1 calc R . .
C44 C 0.6710(4) 0.6577(3) 0.7855(3) 0.0308(13) Uani 1 1 d . . .
H44A H 0.6832 0.5956 0.7975 0.046 Uiso 1 1 calc R . .
H44B H 0.6376 0.6862 0.8214 0.046 Uiso 1 1 calc R . .
H44C H 0.7313 0.6881 0.7810 0.046 Uiso 1 1 calc R . .
C45 C 0.7598(4) 0.8495(3) 0.6264(3) 0.0261(11) Uani 1 1 d . . .
H45A H 0.7382 0.8987 0.5955 0.031 Uiso 1 1 calc R . .
H45B H 0.8228 0.8298 0.6138 0.031 Uiso 1 1 calc R . .
C46 C 0.7682(3) 0.8823(3) 0.7010(3) 0.0236(11) Uani 1 1 d . . .
C65 C 0.6402(4) 0.7691(3) 0.5489(2) 0.0239(11) Uani 1 1 d . . .
H65A H 0.6673 0.7199 0.5235 0.029 Uiso 1 1 calc R . .
H65B H 0.6498 0.8244 0.5234 0.029 Uiso 1 1 calc R . .
C66 C 0.5332(4) 0.7533(3) 0.5517(3) 0.0233(11) Uani 1 1 d . . .
S3 S 0.70100(16) 0.53703(12) 1.02739(10) 0.0385(7) Uani 0.760(5) 1 d PU B 1
C302 C 0.7351(11) 0.6427(7) 1.0120(10) 0.145(4) Uani 0.760(5) 1 d PU B 1
H30A H 0.7588 0.6461 0.9666 0.217 Uiso 0.760(5) 1 calc PR B 1
H30B H 0.7853 0.6605 1.0468 0.217 Uiso 0.760(5) 1 calc PR B 1
H30C H 0.6806 0.6824 1.0139 0.217 Uiso 0.760(5) 1 calc PR B 1
C301 C 0.6139(9) 0.5215(8) 0.9618(7) 0.094(4) Uani 0.760(5) 1 d PU B 1
H30D H 0.5810 0.4656 0.9688 0.142 Uiso 0.760(5) 1 calc PR B 1
H30E H 0.6427 0.5195 0.9181 0.142 Uiso 0.760(5) 1 calc PR B 1
H30F H 0.5685 0.5704 0.9612 0.142 Uiso 0.760(5) 1 calc PR B 1
O301 O 0.7802(8) 0.4756(6) 1.0175(6) 0.051(3) Uani 0.760(5) 1 d P B 1
S3A S 0.7405(7) 0.5618(7) 0.9888(5) 0.075(3) Uiso 0.240(5) 1 d PD B 2
O32A O 0.6774(16) 0.5873(17) 0.9399(10) 0.086(8) Uiso 0.240(5) 1 d PD B 2
C31B C 0.7440(13) 0.6307(11) 1.0705(8) 0.012(4) Uiso 0.240(5) 1 d PD B 2
C32B C 0.800(3) 0.471(2) 1.0227(19) 0.019(8) Uiso 0.240(5) 1 d PD B 2
S4 S 0.69369(18) 0.44912(13) 0.53163(11) 0.0452(9) Uani 0.768(7) 1 d PU C 1
O401 O 0.7704(6) 0.5174(4) 0.5329(4) 0.050(2) Uani 0.768(7) 1 d PU C 1
C401 C 0.6834(7) 0.4003(6) 0.4499(5) 0.062(3) Uani 0.768(7) 1 d PU C 1
H40A H 0.6643 0.4453 0.4155 0.094 Uiso 0.768(7) 1 calc PR C 1
H40B H 0.6355 0.3534 0.4485 0.094 Uiso 0.768(7) 1 calc PR C 1
H40C H 0.7447 0.3751 0.4403 0.094 Uiso 0.768(7) 1 calc PR C 1
C402 C 0.7365(13) 0.3558(8) 0.5798(7) 0.063(4) Uani 0.768(7) 1 d PU C 1
H40D H 0.7437 0.3712 0.6286 0.094 Uiso 0.768(7) 1 calc PR C 1
H40E H 0.7982 0.3380 0.5650 0.094 Uiso 0.768(7) 1 calc PR C 1
H40F H 0.6914 0.3069 0.5725 0.094 Uiso 0.768(7) 1 calc PR C 1
S4B S 0.7339(7) 0.4180(6) 0.4967(5) 0.065(3) Uiso 0.232(7) 1 d P C 2
O40B O 0.7927(18) 0.4958(17) 0.5159(13) 0.039(7) Uiso 0.232(7) 1 d P C 2
C41B C 0.608(3) 0.459(3) 0.4744(19) 0.077(11) Uiso 0.232(7) 1 d P C 2
C42B C 0.726(6) 0.350(5) 0.561(4) 0.10(3) Uiso 0.232(7) 1 d P C 2
S5 S 0.0334(3) 0.76335(15) 0.76076(17) 0.0485(11) Uani 0.662(9) 1 d PU D 1
O501 O -0.0479(6) 0.7008(5) 0.7414(4) 0.076(3) Uani 0.662(9) 1 d PU D 1
C501 C 0.0411(15) 0.8383(13) 0.6933(10) 0.039(4) Uani 0.662(9) 1 d PU D 1
H50A H -0.0160 0.8754 0.6889 0.059 Uiso 0.662(9) 1 calc PR D 1
H50B H 0.0462 0.8057 0.6505 0.059 Uiso 0.662(9) 1 calc PR D 1
H50C H 0.0972 0.8758 0.7026 0.059 Uiso 0.662(9) 1 calc PR D 1
C502 C -0.0059(18) 0.8308(17) 0.8215(14) 0.039(5) Uani 0.662(9) 1 d PU D 1
H50D H -0.0141 0.7964 0.8630 0.058 Uiso 0.662(9) 1 calc PR D 1
H50E H -0.0668 0.8568 0.8044 0.058 Uiso 0.662(9) 1 calc PR D 1
H50F H 0.0405 0.8780 0.8321 0.058 Uiso 0.662(9) 1 calc PR D 1
S5B S -0.0140(5) 0.7627(4) 0.7415(3) 0.0407(19) Uiso 0.338(9) 1 d P D 2
O50B O 0.0621(11) 0.6932(10) 0.7534(7) 0.061(5) Uiso 0.338(9) 1 d P D 2
C51B C 0.029(3) 0.849(3) 0.683(2) 0.038(10) Uiso 0.338(9) 1 d P D 2
C52B C -0.016(4) 0.843(4) 0.824(3) 0.046(13) Uiso 0.338(9) 1 d P D 2

loop_
_atom_site_aniso_label
_atom_site_aniso_U_11
_atom_site_aniso_U_22
_atom_site_aniso_U_33
_atom_site_aniso_U_23
_atom_site_aniso_U_13
_atom_site_aniso_U_12
Fe1 0.0251(4) 0.0093(3) 0.0223(4) -0.0011(3) 0.0084(3) -0.0011(3)
Fe2 0.0251(4) 0.0087(3) 0.0237(4) 0.0003(3) 0.0092(3) 0.0010(3)
O1 0.033(2) 0.0183(17) 0.0287(19) 0.0015(14) 0.0065(16) 0.0038(15)
O2 0.026(2) 0.0188(17) 0.0256(19) 0.0016(14) 0.0043(15) 0.0031(14)
O3 0.036(2) 0.0132(16) 0.0319(19) -0.0023(14) 0.0162(16) -0.0033(15)
O6 0.033(2) 0.0212(19) 0.049(2) 0.0092(17) 0.0047(18) 0.0065(17)
O26 0.052(3) 0.051(3) 0.028(2) 0.0054(19) 0.0029(19) 0.017(2)
O41 0.031(2) 0.0194(17) 0.0275(19) -0.0053(14) 0.0042(16) -0.0033(15)
O42 0.0247(19) 0.0206(17) 0.0282(19) 0.0009(14) 0.0062(15) -0.0016(15)
O46 0.036(2) 0.0205(18) 0.051(2) -0.0107(17) 0.0035(19) -0.0040(17)
O66 0.039(2) 0.045(2) 0.027(2) 0.0001(17) -0.0032(18) -0.0103(19)
N1 0.027(2) 0.0110(19) 0.030(2) -0.0013(16) 0.0104(19) -0.0041(17)
N2 0.023(2) 0.0164(19) 0.026(2) 0.0003(16) 0.0083(18) -0.0001(17)
N41 0.028(2) 0.0105(19) 0.032(2) 0.0014(16) 0.0080(19) 0.0048(17)
N42 0.024(2) 0.0108(18) 0.026(2) -0.0027(16) 0.0067(18) -0.0003(16)
S81 0.0444(9) 0.0122(6) 0.0409(8) -0.0025(5) 0.0022(7) -0.0027(6)
O81 0.043(2) 0.0112(16) 0.033(2) -0.0031(14) 0.0104(17) -0.0072(15)
C81 0.076(5) 0.019(3) 0.060(4) -0.016(3) 0.017(4) -0.004(3)
C82 0.059(4) 0.022(3) 0.052(4) -0.004(3) 0.018(3) -0.015(3)
S82 0.0386(9) 0.0158(7) 0.0288(8) 0.0063(6) 0.0095(7) 0.0098(6)
O82 0.037(2) 0.0144(17) 0.046(2) 0.0081(15) 0.0168(18) 0.0063(15)
C83 0.057(5) 0.081(5) 0.053(4) 0.032(4) 0.029(4) 0.042(4)
C84 0.095(6) 0.026(3) 0.073(5) 0.025(3) 0.012(4) 0.006(4)
C1 0.035(3) 0.009(2) 0.037(3) 0.006(2) 0.012(2) 0.002(2)
C2 0.033(3) 0.012(2) 0.036(3) 0.001(2) 0.011(2) -0.005(2)
C3 0.027(3) 0.020(2) 0.034(3) 0.001(2) 0.011(2) -0.009(2)
C4 0.044(4) 0.020(3) 0.036(3) -0.005(2) 0.006(3) -0.004(2)
C5 0.025(3) 0.019(3) 0.034(3) -0.002(2) 0.010(2) 0.003(2)
C6 0.021(3) 0.012(2) 0.040(3) 0.001(2) 0.004(2) -0.001(2)
C25 0.033(3) 0.022(3) 0.032(3) 0.000(2) 0.014(2) -0.001(2)
C26 0.035(3) 0.019(2) 0.024(3) -0.001(2) 0.002(2) 0.004(2)
C41 0.035(3) 0.010(2) 0.032(3) -0.001(2) 0.009(2) -0.001(2)
C42 0.031(3) 0.010(2) 0.035(3) -0.004(2) 0.011(2) 0.006(2)
C43 0.030(3) 0.014(2) 0.033(3) -0.003(2) 0.009(2) 0.007(2)
C44 0.043(3) 0.017(2) 0.032(3) 0.004(2) 0.004(3) 0.003(2)
C45 0.026(3) 0.015(2) 0.039(3) 0.002(2) 0.013(2) -0.003(2)
C46 0.021(3) 0.014(2) 0.036(3) 0.000(2) 0.003(2) 0.002(2)
C65 0.030(3) 0.021(2) 0.021(3) -0.002(2) 0.006(2) 0.000(2)
C66 0.034(3) 0.011(2) 0.025(3) 0.0052(19) 0.005(2) 0.001(2)
S3 0.0552(14) 0.0223(10) 0.0398(12) 0.0040(8) 0.0148(10) 0.0055(9)
C302 0.134(13) 0.027(6) 0.280 0.012(10) 0.054(14) 0.017(7)
C301 0.097(9) 0.061(7) 0.128(11) 0.012(7) 0.027(8) 0.036(7)
O301 0.058(7) 0.026(3) 0.068(5) -0.004(3) -0.004(4) 0.033(4)
S4 0.0627(16) 0.0308(12) 0.0426(14) -0.0014(9) 0.0080(11) -0.0087(10)
O401 0.081(6) 0.026(4) 0.043(4) -0.004(3) 0.001(4) -0.020(4)
C401 0.081(7) 0.053(6) 0.054(6) -0.004(4) 0.006(5) -0.042(5)
C402 0.123(12) 0.028(5) 0.038(7) 0.007(5) 0.015(7) -0.035(6)
S5 0.050(2) 0.0207(13) 0.0716(19) -0.0019(11) -0.0135(16) 0.0015(11)
O501 0.084(6) 0.031(4) 0.108(6) 0.001(4) -0.019(5) -0.032(4)
C501 0.048(8) 0.027(6) 0.041(8) -0.004(5) -0.001(6) -0.003(5)
C502 0.039(8) 0.037(8) 0.042(8) 0.012(5) 0.008(5) 0.006(6)

loop_
_atom_type_symbol
_atom_type_description
_atom_type_scat_dispersion_real
_atom_type_scat_dispersion_imag
_atom_type_scat_source
C C 0.0033 0.0016 'International Tables Vol C Tables 4.2.6.8 and 6.1.1.4'
H H 0.0000 0.0000 'International Tables Vol C Tables 4.2.6.8 and 6.1.1.4'
N N 0.0061 0.0033 'International Tables Vol C Tables 4.2.6.8 and 6.1.1.4'
O O 0.0106 0.0060 'International Tables Vol C Tables 4.2.6.8 and 6.1.1.4'
S S 0.1246 0.1234 'International Tables Vol C Tables 4.2.6.8 and 6.1.1.4'
Fe Fe 0.3463 0.8444 'International Tables Vol C Tables 4.2.6.8 and 6.1.1.4'

loop_
_geom_angle_atom_site_label_1
_geom_angle_atom_site_label_2
_geom_angle_atom_site_label_3
_geom_angle
_geom_angle_site_symmetry_1
_geom_angle_site_symmetry_3
_geom_angle_publ_flag
O3 Fe1 O2 108.79(15) . . ?
O3 Fe1 O1 97.22(15) . . ?
O2 Fe1 O1 153.87(14) . . ?
O3 Fe1 O81 100.30(14) . . ?
O2 Fe1 O81 84.00(13) . . ?
O1 Fe1 O81 89.03(14) . . ?
O3 Fe1 N1 91.92(15) . . ?
O2 Fe1 N1 86.27(14) . . ?
O1 Fe1 N1 95.56(14) . . ?
O81 Fe1 N1 166.33(14) . . ?
O3 Fe1 N2 170.33(15) . . ?
O2 Fe1 N2 78.30(14) . . ?
O1 Fe1 N2 76.18(14) . . ?
O81 Fe1 N2 86.79(14) . . ?
N1 Fe1 N2 81.83(14) . . ?
O3 Fe1 Fe2 7.48(10) . . ?
O2 Fe1 Fe2 104.90(10) . . ?
O1 Fe1 Fe2 101.23(10) . . ?
O81 Fe1 Fe2 106.52(10) . . ?
N1 Fe1 Fe2 85.26(11) . . ?
N2 Fe1 Fe2 166.49(10) . . ?
O3 Fe2 O41 100.21(15) . . ?
O3 Fe2 O42 105.33(15) . . ?
O41 Fe2 O42 154.01(14) . . ?
O3 Fe2 O82 98.48(14) . . ?
O41 Fe2 O82 83.90(14) . . ?
O42 Fe2 O82 87.64(14) . . ?
O3 Fe2 N41 92.92(15) . . ?
O41 Fe2 N41 96.28(14) . . ?
O42 Fe2 N41 87.24(14) . . ?
O82 Fe2 N41 168.39(15) . . ?
O3 Fe2 N42 173.44(15) . . ?
O41 Fe2 N42 76.45(14) . . ?
O42 Fe2 N42 78.58(14) . . ?
O82 Fe2 N42 86.85(14) . . ?
N41 Fe2 N42 81.92(14) . . ?
O3 Fe2 Fe1 7.45(10) . . ?
O41 Fe2 Fe1 102.70(10) . . ?
O42 Fe2 Fe1 103.24(10) . . ?
O82 Fe2 Fe1 105.66(10) . . ?
N41 Fe2 Fe1 85.67(11) . . ?
N42 Fe2 Fe1 167.37(10) . . ?
C6 O1 Fe1 118.8(3) . . ?
C26 O2 Fe1 119.4(3) . . ?
Fe1 O3 Fe2 165.1(2) . . ?
C46 O41 Fe2 117.2(3) . . ?
C66 O42 Fe2 120.6(3) . . ?
C4 N1 C2 110.0(4) . . ?
C4 N1 C1 110.5(4) . . ?
C2 N1 C1 104.1(4) . . ?
C4 N1 Fe1 110.4(3) . . ?
C2 N1 Fe1 105.2(3) . . ?
C1 N1 Fe1 116.3(3) . . ?
C25 N2 C3 113.3(4) . . ?
C25 N2 C5 114.5(4) . . ?
C3 N2 C5 110.9(4) . . ?
C25 N2 Fe1 107.0(3) . . ?
C3 N2 Fe1 105.3(3) . . ?
C5 N2 Fe1 104.9(3) . . ?
C44 N41 C42 109.3(4) . . ?
C44 N41 C41 111.4(4) . . ?
C42 N41 C41 104.3(4) . . ?
C44 N41 Fe2 109.1(3) . . ?
C42 N41 Fe2 105.8(3) . . ?
C41 N41 Fe2 116.5(3) . . ?
C45 N42 C65 114.9(4) . . ?
C45 N42 C43 110.3(4) . . ?
C65 N42 C43 113.1(4) . . ?
C45 N42 Fe2 104.5(3) . . ?
C65 N42 Fe2 107.6(3) . . ?
C43 N42 Fe2 105.6(3) . . ?
O81 S81 C82 106.1(2) . . ?
O81 S81 C81 102.6(2) . . ?
C82 S81 C81 98.7(3) . . ?
S81 O81 Fe1 120.95(19) . . ?
S81 C81 H81A 109.5 . . ?
S81 C81 H81B 109.5 . . ?
H81A C81 H81B 109.5 . . ?
S81 C81 H81C 109.5 . . ?
H81A C81 H81C 109.5 . . ?
H81B C81 H81C 109.5 . . ?
S81 C82 H82A 109.5 . . ?
S81 C82 H82B 109.5 . . ?
H82A C82 H82B 109.5 . . ?
S81 C82 H82C 109.5 . . ?
H82A C82 H82C 109.5 . . ?
H82B C82 H82C 109.5 . . ?
O82 S82 C83 105.6(3) . . ?
O82 S82 C84 103.3(3) . . ?
C83 S82 C84 96.8(4) . . ?
O82 S82 H83E 128.2 . . ?
C83 S82 H83E 32.4 . . ?
C84 S82 H83E 108.8 . . ?
O82 S82 H84F 125.0 . . ?
C83 S82 H84F 109.0 . . ?
C84 S82 H84F 32.2 . . ?
H83E S82 H84F 102.8 . . ?
S82B O82 S82 57.8(8) . . ?
S82B O82 Fe2 139.2(8) . . ?
S82 O82 Fe2 126.4(2) . . ?
S82 C83 S82B 45.8(6) . . ?
S82 C83 H83A 109.5 . . ?
S82B C83 H83A 122.4 . . ?
S82 C83 H83B 109.5 . . ?
S82B C83 H83B 63.7 . . ?
H83A C83 H83B 109.5 . . ?
S82 C83 H83C 109.5 . . ?
S82B C83 H83C 127.1 . . ?
H83A C83 H83C 109.5 . . ?
H83B C83 H83C 109.5 . . ?
S82 C83 H83D 123.4 . . ?
S82B C83 H83D 109.2 . . ?
H83A C83 H83D 31.6 . . ?
H83B C83 H83D 77.9 . . ?
H83C C83 H83D 120.7 . . ?
S82 C83 H83E 64.1 . . ?
S82B C83 H83E 109.9 . . ?
H83A C83 H83E 77.9 . . ?
H83B C83 H83E 172.0 . . ?
H83C C83 H83E 69.9 . . ?
H83D C83 H83E 109.5 . . ?
S82 C83 H83F 126.1 . . ?
S82B C83 H83F 109.3 . . ?
H83A C83 H83F 121.7 . . ?
H83B C83 H83F 69.8 . . ?
H83C C83 H83F 39.7 . . ?
H83D C83 H83F 109.5 . . ?
H83E C83 H83F 109.5 . . ?
S82 C84 S82B 45.5(6) . . ?
S82 C84 H84A 109.7 . . ?
S82B C84 H84A 122.6 . . ?
S82 C84 H84B 109.4 . . ?
S82B C84 H84B 126.9 . . ?
H84A C84 H84B 109.5 . . ?
S82 C84 H84C 109.3 . . ?
S82B C84 H84C 63.8 . . ?
H84A C84 H84C 109.5 . . ?
H84B C84 H84C 109.5 . . ?
S82 C84 H84D 123.5 . . ?
S82B C84 H84D 109.1 . . ?
H84A C84 H84D 31.9 . . ?
H84B C84 H84D 121.0 . . ?
H84C C84 H84D 77.6 . . ?
S82 C84 H84E 125.8 . . ?
S82B C84 H84E 109.1 . . ?
H84A C84 H84E 121.7 . . ?
H84B C84 H84E 39.8 . . ?
H84C C84 H84E 69.7 . . ?
H84D C84 H84E 109.5 . . ?
S82 C84 H84F 64.7 . . ?
S82B C84 H84F 110.2 . . ?
H84A C84 H84F 77.6 . . ?
H84B C84 H84F 69.8 . . ?
H84C C84 H84F 172.4 . . ?
H84D C84 H84F 109.5 . . ?
H84E C84 H84F 109.5 . . ?
O82 S82B C83 110.8(11) . . ?
O82 S82B C84 107.9(11) . . ?
C83 S82B C84 94.9(9) . . ?
O82 S82B H83B 130.2 . . ?
C83 S82B H83B 32.7 . . ?
C84 S82B H83B 107.6 . . ?
O82 S82B H84C 126.5 . . ?
C83 S82B H84C 107.4 . . ?
C84 S82B H84C 32.4 . . ?
H83B S82B H84C 101.9 . . ?
N1 C1 C41 120.6(4) . . ?
N1 C1 H1A 107.2 . . ?
C41 C1 H1A 107.2 . . ?
N1 C1 H1B 107.2 . . ?
C41 C1 H1B 107.2 . . ?
H1A C1 H1B 106.8 . . ?
N1 C2 C3 111.7(4) . . ?
N1 C2 H2A 109.3 . . ?
C3 C2 H2A 109.3 . . ?
N1 C2 H2B 109.3 . . ?
C3 C2 H2B 109.3 . . ?
H2A C2 H2B 107.9 . . ?
N2 C3 C2 111.7(4) . . ?
N2 C3 H3A 109.3 . . ?
C2 C3 H3A 109.3 . . ?
N2 C3 H3B 109.3 . . ?
C2 C3 H3B 109.3 . . ?
H3A C3 H3B 107.9 . . ?
N1 C4 H4A 109.5 . . ?
N1 C4 H4B 109.5 . . ?
H4A C4 H4B 109.5 . . ?
N1 C4 H4C 109.5 . . ?
H4A C4 H4C 109.5 . . ?
H4B C4 H4C 109.5 . . ?
N2 C5 C6 110.0(4) . . ?
N2 C5 H5A 109.7 . . ?
C6 C5 H5A 109.7 . . ?
N2 C5 H5B 109.7 . . ?
C6 C5 H5B 109.7 . . ?
H5A C5 H5B 108.2 . . ?
O6 C6 O1 125.4(5) . . ?
O6 C6 C5 118.4(5) . . ?
O1 C6 C5 116.1(4) . . ?
N2 C25 C26 112.6(4) . . ?
N2 C25 H25A 109.1 . . ?
C26 C25 H25A 109.1 . . ?
N2 C25 H25B 109.1 . . ?
C26 C25 H25B 109.1 . . ?
H25A C25 H25B 107.8 . . ?
O26 C26 O2 125.4(5) . . ?
O26 C26 C25 117.3(5) . . ?
O2 C26 C25 117.3(4) . . ?
N41 C41 C1 120.3(4) . . ?
N41 C41 H41A 107.2 . . ?
C1 C41 H41A 107.2 . . ?
N41 C41 H41B 107.2 . . ?
C1 C41 H41B 107.2 . . ?
H41A C41 H41B 106.9 . . ?
N41 C42 C43 112.3(4) . . ?
N41 C42 H42A 109.1 . . ?
C43 C42 H42A 109.1 . . ?
N41 C42 H42B 109.1 . . ?
C43 C42 H42B 109.1 . . ?
H42A C42 H42B 107.9 . . ?
N42 C43 C42 110.7(4) . . ?
N42 C43 H43A 109.5 . . ?
C42 C43 H43A 109.5 . . ?
N42 C43 H43B 109.5 . . ?
C42 C43 H43B 109.5 . . ?
H43A C43 H43B 108.1 . . ?
N41 C44 H44A 109.5 . . ?
N41 C44 H44B 109.5 . . ?
H44A C44 H44B 109.5 . . ?
N41 C44 H44C 109.5 . . ?
H44A C44 H44C 109.5 . . ?
H44B C44 H44C 109.5 . . ?
N42 C45 C46 110.5(4) . . ?
N42 C45 H45A 109.5 . . ?
C46 C45 H45A 109.5 . . ?
N42 C45 H45B 109.5 . . ?
C46 C45 H45B 109.5 . . ?
H45A C45 H45B 108.1 . . ?
O46 C46 O41 125.3(5) . . ?
O46 C46 C45 118.6(5) . . ?
O41 C46 C45 116.1(4) . . ?
N42 C65 C66 112.9(4) . . ?
N42 C65 H65A 109.0 . . ?
C66 C65 H65A 109.0 . . ?
N42 C65 H65B 109.0 . . ?
C66 C65 H65B 109.0 . . ?
H65A C65 H65B 107.8 . . ?
O66 C66 O42 125.9(5) . . ?
O66 C66 C65 117.7(5) . . ?
O42 C66 C65 116.5(4) . . ?
O301 S3 C302 109.7(7) . . ?
O301 S3 C301 108.6(6) . . ?
C302 S3 C301 101.1(7) . . ?
O32A S3A C32B 143.3(19) . . ?
O32A S3A C31B 114.9(13) . . ?
C32B S3A C31B 97.6(14) . . ?
O401 S4 C401 107.9(4) . . ?
O401 S4 C402 108.9(6) . . ?
C401 S4 C402 98.6(6) . . ?
O40B S4B C42B 112(3) . . ?
O40B S4B C41B 107.2(16) . . ?
C42B S4B C41B 105(3) . . ?
O501 S5 C501 108.0(8) . . ?
O501 S5 C502 105.3(10) . . ?
C501 S5 C502 100.7(11) . . ?
O50B S5B C51B 108.7(14) . . ?
O50B S5B C52B 110.5(17) . . ?
C51B S5B C52B 96(2) . . ?

loop_
_geom_bond_atom_site_label_1
_geom_bond_atom_site_label_2
_geom_bond_distance
_geom_bond_site_symmetry_2
_geom_bond_publ_flag
Fe1 O3 1.783(3) . ?
Fe1 O2 2.028(3) . ?
Fe1 O1 2.027(3) . ?
Fe1 O81 2.094(3) . ?
Fe1 N1 2.228(4) . ?
Fe1 N2 2.257(4) . ?
Fe1 Fe2 3.5409(11) . ?
Fe2 O3 1.788(3) . ?
Fe2 O41 2.015(3) . ?
Fe2 O42 2.020(3) . ?
Fe2 O82 2.100(3) . ?
Fe2 N41 2.223(4) . ?
Fe2 N42 2.247(4) . ?
O1 C6 1.292(6) . ?
O2 C26 1.294(6) . ?
O6 C6 1.238(6) . ?
O26 C26 1.232(6) . ?
O41 C46 1.292(6) . ?
O42 C66 1.297(6) . ?
O46 C46 1.227(6) . ?
O66 C66 1.219(6) . ?
N1 C4 1.480(6) . ?
N1 C2 1.496(6) . ?
N1 C1 1.515(6) . ?
N2 C25 1.475(6) . ?
N2 C3 1.478(6) . ?
N2 C5 1.481(6) . ?
N41 C44 1.476(6) . ?
N41 C42 1.500(6) . ?
N41 C41 1.504(6) . ?
N42 C45 1.475(6) . ?
N42 C65 1.480(6) . ?
N42 C43 1.495(6) . ?
S81 O81 1.538(3) . ?
S81 C82 1.768(6) . ?
S81 C81 1.799(6) . ?
C81 H81A 0.9800 . ?
C81 H81B 0.9800 . ?
C81 H81C 0.9800 . ?
C82 H82A 0.9800 . ?
C82 H82B 0.9800 . ?
C82 H82C 0.9800 . ?
S82 O82 1.506(4) . ?
S82 C83 1.779(6) . ?
S82 C84 1.788(6) . ?
S82 H83E 1.6107 . ?
S82 H84F 1.6288 . ?
O82 S82B 1.368(14) . ?
C83 S82B 1.80(2) . ?
C83 H83A 0.9800 . ?
C83 H83B 0.9800 . ?
C83 H83C 0.9801 . ?
C83 H83D 0.9600 . ?
C83 H83E 0.9601 . ?
C83 H83F 0.9600 . ?
C84 S82B 1.819(19) . ?
C84 H84A 0.9800 . ?
C84 H84B 0.9800 . ?
C84 H84C 0.9799 . ?
C84 H84D 0.9599 . ?
C84 H84E 0.9600 . ?
C84 H84F 0.9600 . ?
S82B H83B 1.6268 . ?
S82B H84C 1.6422 . ?
C1 C41 1.529(7) . ?
C1 H1A 0.9900 . ?
C1 H1B 0.9900 . ?
C2 C3 1.513(7) . ?
C2 H2A 0.9900 . ?
C2 H2B 0.9900 . ?
C3 H3A 0.9900 . ?
C3 H3B 0.9900 . ?
C4 H4A 0.9800 . ?
C4 H4B 0.9800 . ?
C4 H4C 0.9800 . ?
C5 C6 1.541(7) . ?
C5 H5A 0.9900 . ?
C5 H5B 0.9900 . ?
C25 C26 1.535(7) . ?
C25 H25A 0.9900 . ?
C25 H25B 0.9900 . ?
C41 H41A 0.9900 . ?
C41 H41B 0.9900 . ?
C42 C43 1.513(7) . ?
C42 H42A 0.9900 . ?
C42 H42B 0.9900 . ?
C43 H43A 0.9900 . ?
C43 H43B 0.9900 . ?
C44 H44A 0.9800 . ?
C44 H44B 0.9800 . ?
C44 H44C 0.9800 . ?
C45 C46 1.539(7) . ?
C45 H45A 0.9900 . ?
C45 H45B 0.9900 . ?
C65 C66 1.538(7) . ?
C65 H65A 0.9900 . ?
C65 H65B 0.9900 . ?
S3 O301 1.480(8) . ?
S3 C302 1.703(12) . ?
S3 C301 1.719(13) . ?
C302 H30A 0.9800 . ?
C302 H30B 0.9800 . ?
C302 H30C 0.9800 . ?
C301 H30D 0.9800 . ?
C301 H30E 0.9800 . ?
C301 H30F 0.9800 . ?
S3A O32A 1.312(15) . ?
S3A C32B 1.708(18) . ?
S3A C31B 1.908(15) . ?
S4 O401 1.496(7) . ?
S4 C401 1.757(9) . ?
S4 C402 1.775(14) . ?
C401 H40A 0.9800 . ?
C401 H40B 0.9800 . ?
C401 H40C 0.9800 . ?
C402 H40D 0.9800 . ?
C402 H40E 0.9800 . ?
C402 H40F 0.9800 . ?
S4B O40B 1.47(3) . ?
S4B C42B 1.63(7) . ?
S4B C41B 1.89(4) . ?
S5 O501 1.512(9) . ?
S5 C501 1.75(2) . ?
S5 C502 1.70(3) . ?
C501 H50A 0.9800 . ?
C501 H50B 0.9800 . ?
C501 H50C 0.9800 . ?
C502 H50D 0.9800 . ?
C502 H50E 0.9800 . ?
C502 H50F 0.9800 . ?
S5B O50B 1.508(17) . ?
S5B C51B 1.87(5) . ?
S5B C52B 2.03(6) . ?
